data_4112481
loop_
_publ_author_name
'Richard D. Adams'
'Burjor Captain'
'Wei Fu'
'Michael B. Hall'
'Josiah Manson'
'Mark D. Smith'
'Charles Edwin Webster'

_publ_section_title
;
 Bimetallic Cluster Complexes: The Synthesis, Structures, and Bonding of
 Ruthenium Carbonyl Cluster Complexes Containing Palladium and Platinum
 with the Bulky Tri-tert-butyl-phosphine Ligand
;
_journal_name_full 'Journal of the American Chemical Society'
_journal_page_first 5253
_journal_page_last 5267
_journal_paper_doi 10.1021/ja039541p
_journal_volume 126
_journal_year 2004
_chemical_formula_sum 'C42 H54 O17 P2 Pd2 Ru6'
_chemical_formula_weight 1712.01
_chemical_name_systematic
; 
 ? 
;
_space_group_IT_number 19
_symmetry_cell_setting orthorhombic
_symmetry_space_group_name_Hall 'P 2ac 2ab'
_symmetry_space_group_name_H-M 'P 21 21 21'
_atom_sites_solution_hydrogens geom
_atom_sites_solution_primary direct
_atom_sites_solution_secondary difmap
_audit_creation_method SHELXL-97
_cell_angle_alpha 90.00
_cell_angle_beta 90.00
_cell_angle_gamma 90.00
_cell_formula_units_Z 8
_cell_length_a 15.1983(11)
_cell_length_b 19.7491(15)
_cell_length_c 35.841(3)
_cell_measurement_reflns_used 9699
_cell_measurement_temperature 190(2)
_cell_measurement_theta_max 26.35
_cell_measurement_theta_min 2.27
_cell_volume 10757.8(14)
_computing_cell_refinement 'SAINT+ NT V6.02a (Bruker, 1998)'
_computing_data_collection 'SMART NT V5.619 (Bruker, 2000)'
_computing_data_reduction 'SAINT+ NT V6.02a'
_computing_molecular_graphics 'SHELXTL V5.1 (Sheldrick, 1997)'
_computing_publication_material 'SHELXTL V5.1'
_computing_structure_refinement 'SHELXL-97 (Sheldrick, 1997)'
_computing_structure_solution 'SHELXS-97 (Sheldrick, 1990)'
_diffrn_ambient_temperature 190(2)
_diffrn_measured_fraction_theta_full 0.999
_diffrn_measured_fraction_theta_max 0.999
_diffrn_measurement_device_type 'Bruker SMART APEX CCD diffractometer'
_diffrn_measurement_method 'omega scans'
_diffrn_radiation_monochromator graphite
_diffrn_radiation_source 'fine-focus sealed tube'
_diffrn_radiation_type MoK\a
_diffrn_radiation_wavelength 0.71073
_diffrn_reflns_av_R_equivalents 0.0412
_diffrn_reflns_av_sigmaI/netI 0.0514
_diffrn_reflns_limit_h_max 18
_diffrn_reflns_limit_h_min -16
_diffrn_reflns_limit_k_max 24
_diffrn_reflns_limit_k_min -24
_diffrn_reflns_limit_l_max 44
_diffrn_reflns_limit_l_min -38
_diffrn_reflns_number 60260
_diffrn_reflns_theta_full 26.39
_diffrn_reflns_theta_max 26.39
_diffrn_reflns_theta_min 1.53
_diffrn_standards_decay_% <1
_exptl_absorpt_coefficient_mu 2.413
_exptl_absorpt_correction_T_max 0.74
_exptl_absorpt_correction_T_min 0.48
_exptl_absorpt_correction_type SADABS
_exptl_absorpt_process_details '(SADABS, Bruker, 1997)'
_exptl_crystal_colour red
_exptl_crystal_density_diffrn 2.114
_exptl_crystal_description bar
_exptl_crystal_F_000 6624
_exptl_crystal_size_max 0.40
_exptl_crystal_size_mid 0.20
_exptl_crystal_size_min 0.16
_refine_diff_density_max 0.791
_refine_diff_density_min -0.787
_refine_diff_density_rms 0.127
_refine_ls_abs_structure_details 'Flack H D (1983), Acta Cryst. A39, 876-881'
_refine_ls_abs_structure_Flack -0.019(18)
_refine_ls_extinction_method none
_refine_ls_goodness_of_fit_ref 0.951
_refine_ls_hydrogen_treatment mixed
_refine_ls_matrix_type full
_refine_ls_number_parameters 1279
_refine_ls_number_reflns 21987
_refine_ls_number_restraints 0
_refine_ls_restrained_S_all 0.951
_refine_ls_R_factor_all 0.0329
_refine_ls_R_factor_gt 0.0296
_refine_ls_shift/su_max 0.003
_refine_ls_shift/su_mean 0.000
_refine_ls_structure_factor_coef Fsqd
_refine_ls_weighting_details 'calc w=1/[\s^2^(Fo^2^)+(0.0209P)^2^+0.0000P] where P=(Fo^2^+2Fc^2^)/3'
_refine_ls_weighting_scheme calc
_refine_ls_wR_factor_gt 0.0559
_refine_ls_wR_factor_ref 0.0567
_reflns_number_gt 20374
_reflns_number_total 21987
_reflns_threshold_expression >2sigma(I)
_cod_data_source_file ja039541psi20031119_092447.cif
_cod_data_source_block bc3262s
_cod_database_code 4112481

loop_
_symmetry_equiv_pos_as_xyz
'x, y, z'
'-x+1/2, -y, z+1/2'
'-x, y+1/2, -z+1/2'
'x+1/2, -y+1/2, -z'

loop_
_atom_site_label
_atom_site_type_symbol
_atom_site_fract_x
_atom_site_fract_y
_atom_site_fract_z
_atom_site_U_iso_or_equiv
_atom_site_adp_type
_atom_site_occupancy
_atom_site_symmetry_multiplicity
_atom_site_calc_flag
_atom_site_refinement_flags
Pd1 Pd 0.24118(3) 0.559849(19) 0.821041(11) 0.01854(9) Uani 1 1 d .
Pd2 Pd 0.25303(3) 0.916046(19) 0.819808(11) 0.01968(9) Uani 1 1 d .
Pd3 Pd 0.20610(3) 0.881538(19) 0.566157(11) 0.02002(9) Uani 1 1 d .
Pd4 Pd 0.21831(3) 0.52570(2) 0.575170(12) 0.02235(10) Uani 1 1 d .
Ru1 Ru 0.43607(3) 0.68429(2) 0.834587(12) 0.02098(10) Uani 1 1 d .
Ru2 Ru 0.26475(3) 0.68959(2) 0.792738(11) 0.01728(9) Uani 1 1 d .
Ru3 Ru 0.26858(3) 0.66338(2) 0.874459(11) 0.01810(9) Uani 1 1 d .
Ru4 Ru 0.37076(3) 0.78381(2) 0.884765(12) 0.02009(9) Uani 1 1 d .
Ru5 Ru 0.37035(3) 0.80786(2) 0.803282(12) 0.01805(9) Uani 1 1 d .
Ru6 Ru 0.20183(3) 0.78774(2) 0.845074(12) 0.01798(9) Uani 1 1 d .
Ru7 Ru 0.25116(3) 0.76324(2) 0.528676(11) 0.01991(9) Uani 1 1 d .
Ru8 Ru 0.38034(3) 0.74630(2) 0.587467(12) 0.02351(10) Uani 1 1 d .
Ru9 Ru 0.19382(3) 0.76045(2) 0.608699(11) 0.01983(9) Uani 1 1 d .
Ru10 Ru 0.14720(3) 0.65285(2) 0.557628(12) 0.01968(10) Uani 1 1 d .
Ru11 Ru 0.33320(3) 0.63438(2) 0.539166(12) 0.02050(10) Uani 1 1 d .
Ru12 Ru 0.28846(3) 0.63560(2) 0.618956(12) 0.02117(10) Uani 1 1 d .
P1 P 0.23121(9) 0.43846(7) 0.81124(4) 0.0195(3) Uani 1 1 d .
P2 P 0.23860(9) 1.03867(6) 0.81617(4) 0.0211(3) Uani 1 1 d .
P3 P 0.20349(9) 1.00474(7) 0.56438(4) 0.0215(3) Uani 1 1 d .
P4 P 0.18891(9) 0.40660(7) 0.57557(4) 0.0206(3) Uani 1 1 d .
O11 O 0.5118(3) 0.5440(2) 0.84692(13) 0.0438(12) Uani 1 1 d .
O12 O 0.6082(3) 0.7176(2) 0.79697(14) 0.0531(13) Uani 1 1 d .
O21 O 0.1736(3) 0.7727(2) 0.73286(11) 0.0433(12) Uani 1 1 d .
O22 O 0.3957(3) 0.6242(2) 0.73904(12) 0.0394(11) Uani 1 1 d .
O23 O 0.0971(3) 0.6085(2) 0.77427(12) 0.0366(11) Uani 1 1 d .
O31 O 0.1694(3) 0.6986(2) 0.94537(12) 0.0468(12) Uani 1 1 d .
O32 O 0.3922(3) 0.5742(2) 0.91890(12) 0.0408(11) Uani 1 1 d .
O33 O 0.1120(3) 0.5662(2) 0.87912(11) 0.0355(10) Uani 1 1 d .
O41 O 0.4397(3) 0.92507(19) 0.90005(12) 0.0384(11) Uani 1 1 d .
O42 O 0.3582(4) 0.7722(2) 0.96839(12) 0.0540(13) Uani 1 1 d .
O43 O 0.5459(3) 0.7171(2) 0.90217(13) 0.0461(12) Uani 1 1 d .
O51 O 0.5340(3) 0.8880(2) 0.82334(12) 0.0372(10) Uani 1 1 d .
O52 O 0.4648(3) 0.7741(2) 0.73120(12) 0.0445(12) Uani 1 1 d .
O53 O 0.3055(3) 0.90613(19) 0.74352(11) 0.0371(10) Uani 1 1 d .
O61 O 0.0298(3) 0.7098(2) 0.85125(15) 0.0514(13) Uani 1 1 d .
O62 O 0.1747(3) 0.8585(2) 0.91989(11) 0.0412(11) Uani 1 1 d .
O63 O 0.0814(3) 0.8701(2) 0.79366(12) 0.0363(10) Uani 1 1 d .
O71 O 0.2216(5) 0.7085(3) 0.45115(13) 0.093(2) Uani 1 1 d .
O72 O 0.4157(3) 0.8410(2) 0.50657(16) 0.0632(16) Uani 1 1 d .
O73 O 0.1285(3) 0.8676(2) 0.49264(12) 0.0397(11) Uani 1 1 d .
O81 O 0.5700(3) 0.7153(3) 0.57128(16) 0.0787(19) Uani 1 1 d .
O82 O 0.4463(3) 0.8763(2) 0.62280(14) 0.0513(13) Uani 1 1 d .
O91 O 0.2850(3) 0.8280(2) 0.67421(12) 0.0479(12) Uani 1 1 d .
O92 O 0.0498(3) 0.7098(2) 0.66039(12) 0.0430(11) Uani 1 1 d .
O93 O 0.0399(3) 0.8600(2) 0.60231(13) 0.0417(11) Uani 1 1 d .
O101 O 0.0773(3) 0.5835(3) 0.48769(14) 0.0626(15) Uani 1 1 d .
O102 O -0.0326(3) 0.7128(2) 0.57266(12) 0.0399(11) Uani 1 1 d .
O103 O 0.0635(3) 0.56108(19) 0.61587(12) 0.0362(10) Uani 1 1 d .
O111 O 0.4640(3) 0.6862(2) 0.48191(14) 0.0581(15) Uani 1 1 d .
O112 O 0.4787(3) 0.5407(2) 0.56534(13) 0.0504(13) Uani 1 1 d .
O113 O 0.2666(3) 0.5419(2) 0.47674(12) 0.0441(12) Uani 1 1 d .
O121 O 0.2038(3) 0.6204(2) 0.69469(11) 0.0483(12) Uani 1 1 d .
O122 O 0.3928(3) 0.5118(2) 0.64104(12) 0.0418(12) Uani 1 1 d .
O123 O 0.4442(3) 0.6914(2) 0.66107(13) 0.0480(12) Uani 1 1 d .
C1 C 0.3180(3) 0.7357(2) 0.83860(13) 0.0159(10) Uani 1 1 d .
C2 C 0.2623(3) 0.6988(2) 0.57370(13) 0.0161(10) Uani 1 1 d .
C10 C 0.1182(4) 0.4097(3) 0.79475(15) 0.0250(12) Uani 1 1 d .
C11 C 0.4812(4) 0.5960(3) 0.84201(16) 0.0275(13) Uani 1 1 d .
C12 C 0.5420(4) 0.7042(3) 0.81012(18) 0.0356(15) Uani 1 1 d .
C14 C 0.0474(4) 0.4464(3) 0.81762(16) 0.0301(14) Uani 1 1 d .
H14A H -0.0109 0.4359 0.8074 0.045 Uiso 1 1 calc R
H14B H 0.0574 0.4954 0.8164 0.045 Uiso 1 1 calc R
H14C H 0.0503 0.4313 0.8436 0.045 Uiso 1 1 calc R
C15 C 0.1024(4) 0.4321(3) 0.75433(16) 0.0333(15) Uani 1 1 d .
H15A H 0.1396 0.4054 0.7375 0.050 Uiso 1 1 calc R
H15B H 0.1169 0.4802 0.7518 0.050 Uiso 1 1 calc R
H15C H 0.0404 0.4250 0.7478 0.050 Uiso 1 1 calc R
C16 C 0.1009(4) 0.3330(3) 0.79670(18) 0.0370(16) Uani 1 1 d .
H16A H 0.0424 0.3232 0.7865 0.055 Uiso 1 1 calc R
H16B H 0.1036 0.3180 0.8227 0.055 Uiso 1 1 calc R
H16C H 0.1455 0.3090 0.7821 0.055 Uiso 1 1 calc R
C17 C 0.2449(4) 1.1094(3) 0.61987(16) 0.0379(15) Uani 1 1 d .
H17A H 0.2406 1.1222 0.6462 0.057 Uiso 1 1 calc R
H17B H 0.2089 1.1401 0.6048 0.057 Uiso 1 1 calc R
H17C H 0.3064 1.1124 0.6118 0.057 Uiso 1 1 calc R
C18 C 0.1226(4) 1.0296(3) 0.63377(17) 0.0421(17) Uani 1 1 d .
H18A H 0.0996 0.9839 0.6295 0.063 Uiso 1 1 calc R
H18B H 0.0817 1.0629 0.6233 0.063 Uiso 1 1 calc R
H18C H 0.1290 1.0374 0.6606 0.063 Uiso 1 1 calc R
C19 C 0.2727(4) 0.9894(3) 0.63616(17) 0.0391(16) Uani 1 1 d .
H19A H 0.3332 0.9952 0.6272 0.059 Uiso 1 1 calc R
H19B H 0.2541 0.9425 0.6322 0.059 Uiso 1 1 calc R
H19C H 0.2701 1.0001 0.6628 0.059 Uiso 1 1 calc R
C20 C 0.2606(4) 0.3915(3) 0.85599(15) 0.0270(13) Uani 1 1 d .
C21 C 0.2098(4) 0.7431(3) 0.75535(15) 0.0288(13) Uani 1 1 d .
C22 C 0.3504(4) 0.6458(3) 0.76123(16) 0.0284(13) Uani 1 1 d .
C23 C 0.1663(4) 0.6243(3) 0.78549(14) 0.0214(12) Uani 1 1 d .
C24 C 0.1819(4) 0.3909(3) 0.88253(16) 0.0370(16) Uani 1 1 d .
H24A H 0.2010 0.3758 0.9073 0.055 Uiso 1 1 calc R
H24B H 0.1369 0.3599 0.8729 0.055 Uiso 1 1 calc R
H24C H 0.1573 0.4367 0.8844 0.055 Uiso 1 1 calc R
C25 C 0.2906(4) 0.3176(3) 0.85093(16) 0.0364(15) Uani 1 1 d .
H25A H 0.3461 0.3167 0.8371 0.055 Uiso 1 1 calc R
H25B H 0.2456 0.2925 0.8371 0.055 Uiso 1 1 calc R
H25C H 0.2991 0.2967 0.8755 0.055 Uiso 1 1 calc R
C26 C 0.3326(4) 0.4304(3) 0.87609(16) 0.0348(15) Uani 1 1 d .
H26A H 0.3460 0.4080 0.8998 0.052 Uiso 1 1 calc R
H26B H 0.3126 0.4768 0.8809 0.052 Uiso 1 1 calc R
H26C H 0.3856 0.4316 0.8605 0.052 Uiso 1 1 calc R
C27 C 0.0209(4) 1.0007(3) 0.55268(19) 0.0369(16) Uani 1 1 d .
H27A H 0.0129 1.0022 0.5798 0.055 Uiso 1 1 calc R
H27B H 0.0306 0.9538 0.5448 0.055 Uiso 1 1 calc R
H27C H -0.0319 1.0185 0.5404 0.055 Uiso 1 1 calc R
C28 C 0.0829(4) 1.1182(3) 0.55229(18) 0.0392(16) Uani 1 1 d .
H28A H 0.0290 1.1338 0.5400 0.059 Uiso 1 1 calc R
H28B H 0.1326 1.1461 0.5441 0.059 Uiso 1 1 calc R
H28C H 0.0761 1.1221 0.5794 0.059 Uiso 1 1 calc R
C29 C 0.1070(4) 1.0406(3) 0.49905(16) 0.0403(17) Uani 1 1 d .
H29A H 0.1181 0.9938 0.4913 0.060 Uiso 1 1 calc R
H29B H 0.1555 1.0695 0.4907 0.060 Uiso 1 1 calc R
H29C H 0.0518 1.0565 0.4880 0.060 Uiso 1 1 calc R
C30 C 0.3162(4) 0.4174(3) 0.77327(16) 0.0262(13) Uani 1 1 d .
C31 C 0.2083(4) 0.6864(3) 0.91884(15) 0.0290(13) Uani 1 1 d .
C32 C 0.3471(4) 0.6063(3) 0.90093(16) 0.0275(13) Uani 1 1 d .
C33 C 0.1772(4) 0.5897(3) 0.86762(14) 0.0215(12) Uani 1 1 d .
C34 C 0.3084(4) 0.4703(3) 0.74228(16) 0.0342(15) Uani 1 1 d .
H34A H 0.3059 0.5156 0.7534 0.051 Uiso 1 1 calc R
H34B H 0.2547 0.4621 0.7279 0.051 Uiso 1 1 calc R
H34C H 0.3596 0.4672 0.7258 0.051 Uiso 1 1 calc R
C35 C 0.4095(4) 0.4252(3) 0.78973(18) 0.0409(17) Uani 1 1 d .
H35A H 0.4528 0.4255 0.7694 0.061 Uiso 1 1 calc R
H35B H 0.4218 0.3873 0.8066 0.061 Uiso 1 1 calc R
H35C H 0.4133 0.4679 0.8036 0.061 Uiso 1 1 calc R
C36 C 0.3088(4) 0.3461(3) 0.75589(16) 0.0347(15) Uani 1 1 d .
H36A H 0.2500 0.3402 0.7452 0.052 Uiso 1 1 calc R
H36B H 0.3186 0.3118 0.7752 0.052 Uiso 1 1 calc R
H36C H 0.3532 0.3410 0.7363 0.052 Uiso 1 1 calc R
C37 C 0.3111(4) 1.1094(3) 0.52822(18) 0.0391(16) Uani 1 1 d .
H37A H 0.3149 1.1351 0.5516 0.059 Uiso 1 1 calc R
H37B H 0.2587 1.1237 0.5143 0.059 Uiso 1 1 calc R
H37C H 0.3637 1.1180 0.5132 0.059 Uiso 1 1 calc R
C38 C 0.3078(4) 0.9933(3) 0.50001(17) 0.0372(16) Uani 1 1 d .
H38A H 0.3644 1.0013 0.4876 0.056 Uiso 1 1 calc R
H38B H 0.2599 1.0082 0.4837 0.056 Uiso 1 1 calc R
H38C H 0.3013 0.9449 0.5053 0.056 Uiso 1 1 calc R
C39 C 0.3873(4) 1.0139(3) 0.55887(19) 0.0418(17) Uani 1 1 d .
H39A H 0.3826 0.9666 0.5670 0.063 Uiso 1 1 calc R
H39B H 0.3931 1.0432 0.5808 0.063 Uiso 1 1 calc R
H39C H 0.4391 1.0192 0.5429 0.063 Uiso 1 1 calc R
C40 C 0.1409(4) 1.0660(3) 0.78604(15) 0.0256(13) Uani 1 1 d .
C41 C 0.4159(4) 0.8711(3) 0.89425(15) 0.0252(12) Uani 1 1 d .
C42 C 0.3622(4) 0.7750(3) 0.93685(16) 0.0318(14) Uani 1 1 d .
C43 C 0.4847(4) 0.7263(3) 0.88332(17) 0.0294(14) Uani 1 1 d .
C44 C 0.0544(4) 1.0482(3) 0.80540(17) 0.0325(14) Uani 1 1 d .
H44A H 0.0455 1.0785 0.8267 0.049 Uiso 1 1 calc R
H44B H 0.0567 1.0012 0.8141 0.049 Uiso 1 1 calc R
H44C H 0.0057 1.0534 0.7878 0.049 Uiso 1 1 calc R
C45 C 0.1383(4) 1.1411(3) 0.77531(18) 0.0385(16) Uani 1 1 d .
H45A H 0.0848 1.1503 0.7609 0.058 Uiso 1 1 calc R
H45B H 0.1901 1.1521 0.7602 0.058 Uiso 1 1 calc R
H45C H 0.1385 1.1689 0.7980 0.058 Uiso 1 1 calc R
C46 C 0.1417(4) 1.0239(3) 0.74976(16) 0.0330(14) Uani 1 1 d .
H46A H 0.1423 0.9755 0.7560 0.049 Uiso 1 1 calc R
H46B H 0.1943 1.0351 0.7352 0.049 Uiso 1 1 calc R
H46C H 0.0890 1.0342 0.7351 0.049 Uiso 1 1 calc R
C47 C 0.1150(4) 0.3947(3) 0.50414(15) 0.0332(14) Uani 1 1 d .
H47A H 0.0613 0.3973 0.4890 0.050 Uiso 1 1 calc R
H47B H 0.1511 0.3566 0.4956 0.050 Uiso 1 1 calc R
H47C H 0.1483 0.4369 0.5015 0.050 Uiso 1 1 calc R
C48 C 0.0160(4) 0.4354(3) 0.55254(18) 0.0340(15) Uani 1 1 d .
H48A H 0.0358 0.4810 0.5458 0.051 Uiso 1 1 calc R
H48B H 0.0005 0.4344 0.5791 0.051 Uiso 1 1 calc R
H48C H -0.0356 0.4234 0.5376 0.051 Uiso 1 1 calc R
C49 C 0.0531(4) 0.3120(3) 0.54914(17) 0.0363(15) Uani 1 1 d .
H49A H 0.0033 0.3061 0.5321 0.054 Uiso 1 1 calc R
H49B H 0.0332 0.3050 0.5749 0.054 Uiso 1 1 calc R
H49C H 0.0990 0.2789 0.5431 0.054 Uiso 1 1 calc R
C50 C 0.2192(4) 1.0696(3) 0.86589(15) 0.0266(13) Uani 1 1 d .
C51 C 0.4687(4) 0.8605(3) 0.81692(15) 0.0248(12) Uani 1 1 d .
C52 C 0.4290(4) 0.7851(3) 0.75816(16) 0.0284(13) Uani 1 1 d .
C53 C 0.3136(4) 0.8830(3) 0.77320(16) 0.0235(13) Uani 1 1 d .
C54 C 0.1563(4) 1.0198(3) 0.88508(17) 0.0375(16) Uani 1 1 d .
H54A H 0.1427 1.0361 0.9102 0.056 Uiso 1 1 calc R
H54B H 0.1842 0.9751 0.8867 0.056 Uiso 1 1 calc R
H54C H 0.1019 1.0163 0.8706 0.056 Uiso 1 1 calc R
C55 C 0.1824(4) 1.1415(3) 0.87047(18) 0.0417(17) Uani 1 1 d .
H55A H 0.1820 1.1537 0.8970 0.063 Uiso 1 1 calc R
H55B H 0.1223 1.1432 0.8607 0.063 Uiso 1 1 calc R
H55C H 0.2195 1.1735 0.8567 0.063 Uiso 1 1 calc R
C56 C 0.3042(4) 1.0649(3) 0.88861(17) 0.0397(16) Uani 1 1 d .
H56A H 0.3467 1.0982 0.8792 0.060 Uiso 1 1 calc R
H56B H 0.3289 1.0193 0.8863 0.060 Uiso 1 1 calc R
H56C H 0.2914 1.0744 0.9149 0.060 Uiso 1 1 calc R
C57 C 0.0722(4) 0.3896(3) 0.63703(17) 0.0402(16) Uani 1 1 d .
H57A H 0.0649 0.3771 0.6633 0.060 Uiso 1 1 calc R
H57B H 0.0297 0.3646 0.6218 0.060 Uiso 1 1 calc R
H57C H 0.0623 0.4383 0.6341 0.060 Uiso 1 1 calc R
C58 C 0.1773(4) 0.2948(3) 0.62907(16) 0.0369(15) Uani 1 1 d .
H58A H 0.2385 0.2825 0.6238 0.055 Uiso 1 1 calc R
H58B H 0.1383 0.2711 0.6117 0.055 Uiso 1 1 calc R
H58C H 0.1627 0.2818 0.6547 0.055 Uiso 1 1 calc R
C59 C 0.2257(4) 0.4089(3) 0.65215(16) 0.0407(16) Uani 1 1 d .
H59A H 0.2109 0.4572 0.6525 0.061 Uiso 1 1 calc R
H59B H 0.2872 0.4032 0.6446 0.061 Uiso 1 1 calc R
H59C H 0.2173 0.3899 0.6772 0.061 Uiso 1 1 calc R
C60 C 0.3431(4) 1.0800(3) 0.79738(17) 0.0278(13) Uani 1 1 d .
C61 C 0.0953(4) 0.7381(3) 0.84936(16) 0.0313(14) Uani 1 1 d .
C62 C 0.1925(4) 0.8334(3) 0.89179(16) 0.0281(13) Uani 1 1 d .
C63 C 0.1389(4) 0.8532(3) 0.81247(15) 0.0241(12) Uani 1 1 d .
C64 C 0.3536(4) 1.1563(3) 0.80682(19) 0.0386(16) Uani 1 1 d .
H64A H 0.4067 1.1739 0.7947 0.058 Uiso 1 1 calc R
H64B H 0.3586 1.1619 0.8339 0.058 Uiso 1 1 calc R
H64C H 0.3020 1.1812 0.7978 0.058 Uiso 1 1 calc R
C65 C 0.3484(4) 1.0732(3) 0.75525(18) 0.0433(17) Uani 1 1 d .
H65A H 0.4061 1.0888 0.7466 0.065 Uiso 1 1 calc R
H65B H 0.3021 1.1007 0.7437 0.065 Uiso 1 1 calc R
H65C H 0.3403 1.0256 0.7483 0.065 Uiso 1 1 calc R
C66 C 0.4231(4) 1.0412(3) 0.8130(2) 0.0399(17) Uani 1 1 d .
H66A H 0.4208 0.9940 0.8046 0.060 Uiso 1 1 calc R
H66B H 0.4220 1.0426 0.8403 0.060 Uiso 1 1 calc R
H66C H 0.4775 1.0623 0.8039 0.060 Uiso 1 1 calc R
C67 C 0.2783(4) 0.2878(2) 0.54347(17) 0.0314(14) Uani 1 1 d .
H67A H 0.3358 0.2679 0.5378 0.047 Uiso 1 1 calc R
H67B H 0.2412 0.2867 0.5211 0.047 Uiso 1 1 calc R
H67C H 0.2500 0.2618 0.5634 0.047 Uiso 1 1 calc R
C68 C 0.3640(4) 0.3642(3) 0.58542(18) 0.0401(16) Uani 1 1 d .
H68A H 0.3484 0.3352 0.6066 0.060 Uiso 1 1 calc R
H68B H 0.3713 0.4109 0.5941 0.060 Uiso 1 1 calc R
H68C H 0.4192 0.3482 0.5743 0.060 Uiso 1 1 calc R
C69 C 0.3264(4) 0.4031(3) 0.52313(17) 0.0367(15) Uani 1 1 d .
H69A H 0.3829 0.3842 0.5150 0.055 Uiso 1 1 calc R
H69B H 0.3347 0.4502 0.5309 0.055 Uiso 1 1 calc R
H69C H 0.2843 0.4014 0.5024 0.055 Uiso 1 1 calc R
C70 C 0.2120(4) 1.0367(3) 0.61486(16) 0.0291(13) Uani 1 1 d .
C71 C 0.2318(5) 0.7281(3) 0.48059(18) 0.052(2) Uani 1 1 d .
C72 C 0.3585(5) 0.8105(3) 0.5193(2) 0.0475(18) Uani 1 1 d .
C73 C 0.1739(4) 0.8387(3) 0.51362(16) 0.0265(13) Uani 1 1 d .
C80 C 0.1002(4) 1.0437(3) 0.54184(17) 0.0299(14) Uani 1 1 d .
C81 C 0.4979(4) 0.7277(4) 0.57595(19) 0.0458(18) Uani 1 1 d .
C82 C 0.4192(4) 0.8286(3) 0.60903(17) 0.0313(14) Uani 1 1 d .
C90 C 0.3046(4) 1.0335(3) 0.53699(17) 0.0308(14) Uani 1 1 d .
C91 C 0.2512(4) 0.8050(3) 0.64849(16) 0.0311(13) Uani 1 1 d .
C92 C 0.1047(4) 0.7269(3) 0.64127(16) 0.0289(14) Uani 1 1 d .
C93 C 0.1110(4) 0.8380(3) 0.59758(16) 0.0268(13) Uani 1 1 d .
C100 C 0.0904(4) 0.3843(3) 0.54501(16) 0.0266(13) Uani 1 1 d .
C101 C 0.1033(4) 0.6086(3) 0.51393(19) 0.0398(16) Uani 1 1 d .
C102 C 0.0367(4) 0.6934(3) 0.56669(16) 0.0275(13) Uani 1 1 d .
C103 C 0.1158(4) 0.5763(3) 0.59367(17) 0.0273(13) Uani 1 1 d .
C110 C 0.1656(4) 0.3721(3) 0.62441(16) 0.0291(13) Uani 1 1 d .
C111 C 0.4152(4) 0.6684(3) 0.50412(17) 0.0347(16) Uani 1 1 d .
C112 C 0.4214(4) 0.5733(3) 0.55688(16) 0.0291(14) Uani 1 1 d .
C113 C 0.2867(4) 0.5751(3) 0.50160(17) 0.0338(14) Uani 1 1 d .
C120 C 0.2907(4) 0.3614(3) 0.55614(15) 0.0259(12) Uani 1 1 d .
C121 C 0.2365(4) 0.6269(3) 0.66634(17) 0.0335(14) Uani 1 1 d .
C122 C 0.3504(4) 0.5555(3) 0.63106(15) 0.0269(13) Uani 1 1 d .
C123 C 0.3947(4) 0.6913(3) 0.63629(16) 0.0302(14) Uani 1 1 d .

loop_
_atom_site_aniso_label
_atom_site_aniso_U_11
_atom_site_aniso_U_22
_atom_site_aniso_U_33
_atom_site_aniso_U_23
_atom_site_aniso_U_13
_atom_site_aniso_U_12
Pd1 0.0189(2) 0.01438(19) 0.0224(2) -0.00066(16) 0.00014(17) -0.00058(16)
Pd2 0.0214(2) 0.01527(19) 0.0224(2) -0.00006(16) 0.00047(18) 0.00056(17)
Pd3 0.0203(2) 0.01629(19) 0.0235(2) -0.00089(16) 0.00226(18) -0.00009(17)
Pd4 0.0214(2) 0.0169(2) 0.0288(2) -0.00151(17) 0.00120(18) 0.00033(17)
Ru1 0.0173(2) 0.0166(2) 0.0290(2) -0.00323(19) -0.00033(19) 0.00189(18)
Ru2 0.0189(2) 0.0152(2) 0.0177(2) -0.00079(16) 0.00077(17) -0.00221(17)
Ru3 0.0212(2) 0.0152(2) 0.0179(2) -0.00045(16) -0.00064(17) -0.00120(17)
Ru4 0.0221(2) 0.0166(2) 0.0216(2) -0.00348(17) -0.00317(18) -0.00114(18)
Ru5 0.0173(2) 0.0148(2) 0.0220(2) -0.00175(17) 0.00333(18) -0.00179(17)
Ru6 0.0165(2) 0.0154(2) 0.0220(2) 0.00056(17) 0.00241(18) 0.00099(17)
Ru7 0.0230(2) 0.0169(2) 0.0198(2) 0.00057(17) 0.00382(18) 0.00333(19)
Ru8 0.0184(2) 0.0219(2) 0.0302(3) -0.0016(2) -0.00022(19) -0.00288(19)
Ru9 0.0223(2) 0.0177(2) 0.0195(2) -0.00071(17) 0.00406(18) 0.00023(18)
Ru10 0.0169(2) 0.0177(2) 0.0244(2) -0.00020(18) -0.00113(18) 0.00053(17)
Ru11 0.0194(2) 0.0180(2) 0.0242(2) 0.00003(18) 0.00334(18) 0.00350(18)
Ru12 0.0256(2) 0.0176(2) 0.0203(2) 0.00080(17) -0.00284(19) 0.00012(19)
P1 0.0215(8) 0.0156(6) 0.0214(7) -0.0010(5) 0.0004(6) 0.0004(6)
P2 0.0195(8) 0.0163(7) 0.0275(8) 0.0001(6) 0.0009(6) 0.0003(6)
P3 0.0231(8) 0.0170(7) 0.0244(8) -0.0023(6) 0.0042(6) -0.0001(6)
P4 0.0207(8) 0.0178(7) 0.0234(7) 0.0006(6) -0.0004(6) -0.0003(6)
O11 0.037(3) 0.026(2) 0.068(3) 0.000(2) -0.014(2) 0.012(2)
O12 0.038(3) 0.038(3) 0.083(4) 0.005(3) 0.026(3) 0.001(2)
O21 0.063(3) 0.037(3) 0.030(2) 0.006(2) -0.014(2) 0.000(2)
O22 0.040(3) 0.037(3) 0.041(3) -0.014(2) 0.020(2) -0.004(2)
O23 0.033(3) 0.033(2) 0.044(3) 0.006(2) -0.011(2) -0.012(2)
O31 0.064(3) 0.040(3) 0.036(3) -0.001(2) 0.019(2) -0.001(2)
O32 0.049(3) 0.038(3) 0.036(3) 0.002(2) -0.015(2) 0.007(2)
O33 0.035(2) 0.034(2) 0.037(3) -0.0049(19) 0.016(2) -0.010(2)
O41 0.043(3) 0.021(2) 0.051(3) -0.007(2) -0.008(2) -0.008(2)
O42 0.087(4) 0.051(3) 0.023(3) 0.005(2) -0.002(2) -0.018(3)
O43 0.036(3) 0.040(3) 0.062(3) -0.015(2) -0.026(2) 0.010(2)
O51 0.030(2) 0.038(2) 0.043(3) -0.004(2) -0.001(2) -0.012(2)
O52 0.048(3) 0.039(3) 0.046(3) -0.013(2) 0.022(2) -0.009(2)
O53 0.054(3) 0.031(2) 0.027(2) 0.0036(19) 0.006(2) 0.007(2)
O61 0.025(2) 0.037(3) 0.092(4) 0.007(3) 0.008(2) -0.009(2)
O62 0.059(3) 0.036(2) 0.029(2) -0.006(2) 0.006(2) 0.015(2)
O63 0.025(2) 0.037(2) 0.046(3) 0.012(2) -0.015(2) -0.0001(19)
O71 0.160(6) 0.090(4) 0.029(3) -0.024(3) -0.027(3) 0.081(4)
O72 0.044(3) 0.045(3) 0.100(4) 0.020(3) 0.034(3) -0.003(3)
O73 0.049(3) 0.028(2) 0.041(3) -0.006(2) -0.019(2) 0.009(2)
O81 0.024(3) 0.112(5) 0.100(5) -0.053(4) 0.009(3) -0.006(3)
O82 0.041(3) 0.035(3) 0.077(4) -0.019(3) -0.010(3) -0.010(2)
O91 0.058(3) 0.052(3) 0.034(3) -0.010(2) -0.002(2) -0.008(2)
O92 0.043(3) 0.043(3) 0.043(3) 0.006(2) 0.024(2) -0.006(2)
O93 0.029(2) 0.034(2) 0.062(3) 0.010(2) 0.022(2) 0.010(2)
O101 0.045(3) 0.094(4) 0.049(3) -0.027(3) -0.019(3) 0.008(3)
O102 0.020(2) 0.044(3) 0.056(3) 0.010(2) 0.010(2) 0.010(2)
O103 0.034(2) 0.027(2) 0.047(3) 0.002(2) 0.019(2) 0.0001(19)
O111 0.050(3) 0.056(3) 0.068(4) 0.022(3) 0.034(3) 0.016(3)
O112 0.045(3) 0.053(3) 0.053(3) 0.018(2) 0.009(2) 0.025(2)
O113 0.056(3) 0.041(3) 0.035(3) -0.016(2) -0.006(2) 0.004(2)
O121 0.057(3) 0.066(3) 0.021(2) 0.001(2) 0.008(2) 0.011(3)
O122 0.043(3) 0.032(2) 0.051(3) 0.008(2) -0.019(2) 0.005(2)
O123 0.048(3) 0.046(3) 0.050(3) 0.006(2) -0.029(2) -0.010(2)
C1 0.015(2) 0.015(2) 0.017(3) -0.004(2) 0.0017(19) -0.002(2)
C2 0.017(3) 0.019(2) 0.012(2) -0.0017(19) 0.002(2) 0.000(2)
C10 0.028(3) 0.023(3) 0.024(3) -0.001(2) -0.006(2) -0.005(2)
C11 0.023(3) 0.029(3) 0.030(3) -0.001(3) -0.002(3) -0.001(3)
C12 0.029(3) 0.023(3) 0.055(4) -0.001(3) 0.006(3) -0.004(3)
C14 0.022(3) 0.028(3) 0.040(4) 0.003(3) 0.004(3) -0.003(3)
C15 0.035(4) 0.032(3) 0.033(4) -0.003(3) -0.010(3) 0.002(3)
C16 0.035(4) 0.025(3) 0.052(4) -0.003(3) -0.003(3) -0.009(3)
C17 0.052(4) 0.026(3) 0.036(4) -0.014(3) -0.001(3) -0.006(3)
C18 0.047(4) 0.044(4) 0.036(4) -0.005(3) 0.018(3) -0.003(3)
C19 0.049(4) 0.032(3) 0.036(4) -0.007(3) -0.002(3) -0.011(3)
C20 0.034(3) 0.021(3) 0.026(3) 0.004(2) -0.002(3) 0.006(3)
C21 0.039(3) 0.024(3) 0.023(3) 0.000(2) 0.002(3) -0.011(3)
C22 0.033(4) 0.021(3) 0.031(3) -0.008(3) 0.001(3) -0.008(3)
C23 0.023(3) 0.023(3) 0.017(3) 0.001(2) 0.000(2) -0.002(2)
C24 0.051(4) 0.039(4) 0.020(3) 0.009(3) 0.003(3) 0.012(3)
C25 0.053(4) 0.017(3) 0.040(4) 0.003(3) -0.006(3) 0.010(3)
C26 0.040(4) 0.034(3) 0.031(3) -0.001(3) -0.011(3) 0.009(3)
C27 0.027(3) 0.031(3) 0.053(4) -0.008(3) 0.000(3) 0.006(3)
C28 0.038(4) 0.026(3) 0.053(4) -0.003(3) -0.007(3) 0.009(3)
C29 0.048(4) 0.036(4) 0.037(4) 0.005(3) -0.013(3) 0.002(3)
C30 0.029(3) 0.022(3) 0.027(3) -0.002(2) 0.005(2) 0.002(3)
C31 0.043(4) 0.020(3) 0.024(3) 0.000(2) 0.001(3) -0.001(3)
C32 0.030(3) 0.020(3) 0.033(3) -0.003(2) -0.009(3) -0.002(3)
C33 0.027(3) 0.020(3) 0.018(3) -0.002(2) -0.002(2) 0.004(2)
C34 0.046(4) 0.026(3) 0.031(3) -0.005(3) 0.017(3) 0.001(3)
C35 0.029(4) 0.046(4) 0.048(4) -0.005(3) 0.008(3) 0.001(3)
C36 0.044(4) 0.025(3) 0.035(4) -0.001(3) 0.010(3) 0.007(3)
C37 0.052(4) 0.019(3) 0.046(4) 0.003(3) 0.014(3) -0.012(3)
C38 0.044(4) 0.020(3) 0.047(4) 0.001(3) 0.018(3) -0.003(3)
C39 0.023(3) 0.041(4) 0.061(5) -0.006(3) 0.017(3) -0.004(3)
C40 0.023(3) 0.024(3) 0.031(3) 0.006(2) -0.007(2) 0.002(2)
C41 0.024(3) 0.027(3) 0.024(3) -0.002(2) -0.002(2) 0.004(3)
C42 0.039(4) 0.029(3) 0.028(3) 0.001(3) -0.003(3) -0.006(3)
C43 0.025(3) 0.019(3) 0.044(4) -0.005(3) -0.005(3) 0.000(2)
C44 0.022(3) 0.029(3) 0.046(4) -0.001(3) -0.002(3) 0.002(3)
C45 0.033(4) 0.029(3) 0.054(4) 0.010(3) -0.011(3) 0.001(3)
C46 0.029(3) 0.038(3) 0.031(3) 0.003(3) -0.004(3) 0.000(3)
C47 0.034(4) 0.037(3) 0.028(3) 0.002(3) -0.010(3) 0.000(3)
C48 0.022(3) 0.032(3) 0.047(4) -0.001(3) -0.006(3) -0.003(3)
C49 0.037(4) 0.025(3) 0.047(4) -0.007(3) -0.009(3) -0.003(3)
C50 0.033(3) 0.022(3) 0.025(3) -0.005(2) -0.003(3) 0.003(3)
C51 0.031(3) 0.017(3) 0.027(3) 0.003(2) 0.004(3) 0.002(2)
C52 0.029(3) 0.026(3) 0.031(3) -0.007(3) 0.004(3) -0.007(3)
C53 0.029(3) 0.015(3) 0.027(3) -0.004(2) 0.011(3) -0.006(2)
C54 0.050(4) 0.027(3) 0.036(4) -0.003(3) 0.009(3) -0.001(3)
C55 0.043(4) 0.031(3) 0.052(4) -0.008(3) -0.004(3) 0.008(3)
C56 0.042(4) 0.038(4) 0.039(4) -0.009(3) -0.015(3) 0.006(3)
C57 0.046(4) 0.036(4) 0.039(4) -0.002(3) 0.016(3) -0.008(3)
C58 0.051(4) 0.027(3) 0.032(3) 0.008(3) 0.000(3) -0.005(3)
C59 0.055(4) 0.040(4) 0.027(3) 0.002(3) -0.006(3) -0.002(3)
C60 0.019(3) 0.021(3) 0.043(4) 0.002(3) 0.006(3) -0.005(2)
C61 0.032(3) 0.022(3) 0.040(4) -0.001(3) 0.001(3) 0.006(3)
C62 0.034(3) 0.021(3) 0.030(3) 0.004(2) 0.001(3) 0.006(3)
C63 0.024(3) 0.021(3) 0.028(3) 0.000(2) 0.003(2) 0.001(2)
C64 0.027(3) 0.023(3) 0.065(5) 0.009(3) 0.000(3) -0.002(3)
C65 0.036(4) 0.036(4) 0.058(5) 0.010(3) 0.015(3) -0.004(3)
C66 0.021(3) 0.024(3) 0.075(5) 0.002(3) 0.003(3) -0.002(3)
C67 0.035(4) 0.015(3) 0.044(4) -0.005(3) 0.002(3) 0.000(3)
C68 0.023(3) 0.040(4) 0.057(4) -0.007(3) -0.007(3) 0.007(3)
C69 0.037(4) 0.026(3) 0.047(4) -0.004(3) 0.010(3) 0.001(3)
C70 0.034(3) 0.026(3) 0.027(3) -0.007(2) 0.004(3) -0.002(3)
C71 0.087(6) 0.039(4) 0.031(4) -0.005(3) -0.005(4) 0.031(4)
C72 0.049(4) 0.025(3) 0.068(5) 0.002(3) 0.025(4) 0.007(3)
C73 0.029(3) 0.018(3) 0.033(3) 0.000(2) -0.002(3) 0.002(2)
C80 0.030(3) 0.026(3) 0.034(3) -0.001(3) -0.005(3) 0.001(3)
C81 0.029(4) 0.059(5) 0.049(4) -0.014(4) 0.002(3) -0.010(3)
C82 0.023(3) 0.034(4) 0.037(4) -0.001(3) 0.001(3) -0.005(3)
C90 0.031(3) 0.024(3) 0.038(4) 0.000(3) 0.016(3) -0.008(3)
C91 0.041(4) 0.025(3) 0.027(3) -0.003(2) 0.002(3) 0.001(3)
C92 0.037(4) 0.023(3) 0.027(3) 0.000(2) 0.004(3) 0.004(3)
C93 0.031(3) 0.018(3) 0.032(3) 0.001(2) 0.007(3) -0.001(3)
C100 0.028(3) 0.017(3) 0.035(3) 0.003(2) -0.009(3) -0.003(2)
C101 0.030(4) 0.050(4) 0.040(4) -0.006(3) -0.007(3) 0.014(3)
C102 0.027(3) 0.023(3) 0.032(3) 0.014(3) 0.003(3) -0.001(3)
C103 0.025(3) 0.018(3) 0.038(4) 0.002(3) -0.001(3) 0.000(2)
C110 0.032(3) 0.027(3) 0.028(3) -0.002(3) -0.004(3) -0.001(3)
C111 0.035(4) 0.028(3) 0.041(4) 0.014(3) 0.011(3) 0.014(3)
C112 0.027(3) 0.030(3) 0.031(3) 0.010(3) 0.007(3) 0.009(3)
C113 0.027(3) 0.038(4) 0.037(4) 0.003(3) 0.001(3) 0.009(3)
C120 0.022(3) 0.024(3) 0.032(3) -0.002(2) 0.002(2) 0.004(2)
C121 0.038(4) 0.031(3) 0.031(3) -0.001(3) -0.010(3) 0.003(3)
C122 0.035(3) 0.023(3) 0.023(3) 0.001(2) -0.006(3) -0.005(3)
C123 0.029(3) 0.026(3) 0.035(4) 0.002(3) -0.008(3) 0.005(3)

loop_
_atom_type_symbol
_atom_type_description
_atom_type_scat_dispersion_real
_atom_type_scat_dispersion_imag
_atom_type_scat_source
C C 0.0033 0.0016 'International Tables Vol C Tables 4.2.6.8 and 6.1.1.4'
H H 0.0000 0.0000 'International Tables Vol C Tables 4.2.6.8 and 6.1.1.4'
O O 0.0106 0.0060 'International Tables Vol C Tables 4.2.6.8 and 6.1.1.4'
P P 0.1023 0.0942 'International Tables Vol C Tables 4.2.6.8 and 6.1.1.4'
Ru Ru -1.2594 0.8363 'International Tables Vol C Tables 4.2.6.8 and 6.1.1.4'
Pd Pd -0.9988 1.0072 'International Tables Vol C Tables 4.2.6.8 and 6.1.1.4'

loop_
_geom_angle_atom_site_label_1
_geom_angle_atom_site_label_2
_geom_angle_atom_site_label_3
_geom_angle
C33 Pd1 C23 93.6(2)
C33 Pd1 P1 112.18(16)
C23 Pd1 P1 118.05(15)
C33 Pd1 Ru2 95.45(15)
C23 Pd1 Ru2 45.54(15)
P1 Pd1 Ru2 149.96(4)
C33 Pd1 Ru3 45.69(16)
C23 Pd1 Ru3 92.94(14)
P1 Pd1 Ru3 145.09(4)
Ru2 Pd1 Ru3 64.030(15)
C53 Pd2 C63 94.6(2)
C53 Pd2 P2 108.60(15)
C63 Pd2 P2 119.68(15)
C53 Pd2 Ru6 95.84(15)
C63 Pd2 Ru6 45.00(15)
P2 Pd2 Ru6 153.11(4)
C53 Pd2 Ru5 45.42(16)
C63 Pd2 Ru5 92.67(14)
P2 Pd2 Ru5 142.38(4)
Ru6 Pd2 Ru5 64.029(15)
C93 Pd3 C73 99.2(2)
C93 Pd3 P3 115.32(16)
C73 Pd3 P3 111.83(15)
C93 Pd3 Ru7 95.02(15)
C73 Pd3 Ru7 44.99(15)
P3 Pd3 Ru7 146.22(4)
C93 Pd3 Ru9 45.34(16)
C73 Pd3 Ru9 97.20(15)
P3 Pd3 Ru9 148.64(4)
Ru7 Pd3 Ru9 64.431(15)
C103 Pd4 P4 110.44(16)
C103 Pd4 Ru10 46.79(16)
P4 Pd4 Ru10 143.99(4)
C103 Pd4 Ru12 74.16(16)
P4 Pd4 Ru12 143.65(4)
Ru10 Pd4 Ru12 65.830(16)
C103 Pd4 Ru11 103.80(16)
P4 Pd4 Ru11 143.12(4)
Ru10 Pd4 Ru11 59.756(15)
Ru12 Pd4 Ru11 59.287(15)
C12 Ru1 C11 87.0(2)
C12 Ru1 C1 132.4(2)
C11 Ru1 C1 139.3(2)
C12 Ru1 C43 90.2(3)
C11 Ru1 C43 97.0(2)
C1 Ru1 C43 93.1(2)
C12 Ru1 Ru4 116.78(18)
C11 Ru1 Ru4 132.43(18)
C1 Ru1 Ru4 46.62(13)
C43 Ru1 Ru4 46.67(16)
C12 Ru1 Ru5 86.42(18)
C11 Ru1 Ru5 165.01(18)
C1 Ru1 Ru5 46.07(14)
C43 Ru1 Ru5 96.50(15)
Ru4 Ru1 Ru5 62.437(15)
C12 Ru1 Ru3 175.87(18)
C11 Ru1 Ru3 96.65(17)
C1 Ru1 Ru3 44.40(14)
C43 Ru1 Ru3 87.45(16)
Ru4 Ru1 Ru3 59.253(15)
Ru5 Ru1 Ru3 90.466(17)
C12 Ru1 Ru2 120.2(2)
C11 Ru1 Ru2 114.58(17)
C1 Ru1 Ru2 42.76(13)
C43 Ru1 Ru2 135.73(16)
Ru4 Ru1 Ru2 89.379(17)
Ru5 Ru1 Ru2 58.209(14)
Ru3 Ru1 Ru2 59.934(15)
C21 Ru2 C22 97.7(2)
C21 Ru2 C23 86.4(2)
C22 Ru2 C23 98.1(2)
C21 Ru2 C1 119.5(2)
C22 Ru2 C1 113.8(2)
C23 Ru2 C1 133.6(2)
C21 Ru2 Pd1 135.54(16)
C22 Ru2 Pd1 83.53(17)
C23 Ru2 Pd1 49.78(15)
C1 Ru2 Pd1 99.68(14)
C21 Ru2 Ru5 83.42(16)
C22 Ru2 Ru5 93.72(16)
C23 Ru2 Ru5 165.36(15)
C1 Ru2 Ru5 46.22(14)
Pd1 Ru2 Ru5 141.02(2)
C21 Ru2 Ru6 86.47(16)
C22 Ru2 Ru6 155.97(16)
C23 Ru2 Ru6 105.82(15)
C1 Ru2 Ru6 45.91(13)
Pd1 Ru2 Ru6 110.009(18)
Ru5 Ru2 Ru6 63.104(15)
C21 Ru2 Ru3 143.10(17)
C22 Ru2 Ru3 119.04(17)
C23 Ru2 Ru3 91.75(15)
C1 Ru2 Ru3 43.84(14)
Pd1 Ru2 Ru3 58.849(14)
Ru5 Ru2 Ru3 90.059(16)
Ru6 Ru2 Ru3 58.606(14)
C21 Ru2 Ru1 138.74(17)
C22 Ru2 Ru1 72.06(17)
C23 Ru2 Ru1 133.88(15)
C1 Ru2 Ru1 43.29(13)
Pd1 Ru2 Ru1 84.114(16)
Ru5 Ru2 Ru1 58.426(14)
Ru6 Ru2 Ru1 89.198(16)
Ru3 Ru2 Ru1 59.059(14)
C31 Ru3 C32 91.5(2)
C31 Ru3 C33 86.7(2)
C32 Ru3 C33 93.7(2)
C31 Ru3 C1 122.3(2)
C32 Ru3 C1 119.6(2)
C33 Ru3 C1 132.19(19)
C31 Ru3 Pd1 132.14(17)
C32 Ru3 Pd1 90.10(16)
C33 Ru3 Pd1 45.48(15)
C1 Ru3 Pd1 97.61(13)
C31 Ru3 Ru6 86.08(16)
C32 Ru3 Ru6 156.72(16)
C33 Ru3 Ru6 109.24(15)
C1 Ru3 Ru6 45.96(13)
Pd1 Ru3 Ru6 108.607(18)
C31 Ru3 Ru4 87.40(17)
C32 Ru3 Ru4 95.04(16)
C33 Ru3 Ru4 169.57(15)
C1 Ru3 Ru4 46.21(13)
Pd1 Ru3 Ru4 140.03(2)
Ru6 Ru3 Ru4 61.740(15)
C31 Ru3 Ru1 142.40(18)
C32 Ru3 Ru1 77.43(18)
C33 Ru3 Ru1 129.31(15)
C1 Ru3 Ru1 44.50(13)
Pd1 Ru3 Ru1 84.284(16)
Ru6 Ru3 Ru1 90.431(17)
Ru4 Ru3 Ru1 58.542(15)
C31 Ru3 Ru2 140.99(17)
C32 Ru3 Ru2 127.48(18)
C33 Ru3 Ru2 89.57(15)
C1 Ru3 Ru2 43.40(13)
Pd1 Ru3 Ru2 57.121(14)
Ru6 Ru3 Ru2 58.721(14)
Ru4 Ru3 Ru2 89.605(16)
Ru1 Ru3 Ru2 61.007(15)
C42 Ru4 C41 86.0(2)
C42 Ru4 C1 136.5(2)
C41 Ru4 C1 134.8(2)
C42 Ru4 C43 91.8(3)
C41 Ru4 C43 101.6(2)
C1 Ru4 C43 93.0(2)
C42 Ru4 Ru1 126.07(17)
C41 Ru4 Ru1 128.25(17)
C1 Ru4 Ru1 46.54(13)
C43 Ru4 Ru1 46.64(16)
C42 Ru4 Ru3 90.80(17)
C41 Ru4 Ru3 168.29(17)
C1 Ru4 Ru3 46.03(14)
C43 Ru4 Ru3 89.72(15)
Ru1 Ru4 Ru3 62.205(15)
C42 Ru4 Ru6 115.03(19)
C41 Ru4 Ru6 112.38(16)
C1 Ru4 Ru6 44.44(13)
C43 Ru4 Ru6 137.18(16)
Ru1 Ru4 Ru6 90.980(17)
Ru3 Ru4 Ru6 59.032(14)
C42 Ru4 Ru5 174.33(18)
C41 Ru4 Ru5 91.83(16)
C1 Ru4 Ru5 44.25(14)
C43 Ru4 Ru5 93.73(17)
Ru1 Ru4 Ru5 59.157(15)
Ru3 Ru4 Ru5 90.279(16)
Ru6 Ru4 Ru5 61.034(14)
C51 Ru5 C52 88.8(2)
C51 Ru5 C53 94.1(2)
C52 Ru5 C53 85.4(2)
C51 Ru5 C1 121.8(2)
C52 Ru5 C1 122.6(2)
C53 Ru5 C1 131.9(2)
C51 Ru5 Pd2 91.67(16)
C52 Ru5 Pd2 130.44(18)
C53 Ru5 Pd2 45.12(15)
C1 Ru5 Pd2 98.57(13)
C51 Ru5 Ru2 158.40(16)
C52 Ru5 Ru2 87.57(17)
C53 Ru5 Ru2 106.78(15)
C1 Ru5 Ru2 45.67(13)
Pd2 Ru5 Ru2 106.810(18)
C51 Ru5 Ru1 95.25(16)
C52 Ru5 Ru1 88.19(18)
C53 Ru5 Ru1 168.52(15)
C1 Ru5 Ru1 46.11(13)
Pd2 Ru5 Ru1 140.93(2)
Ru2 Ru5 Ru1 63.365(15)
C51 Ru5 Ru4 80.27(17)
C52 Ru5 Ru4 143.22(18)
C53 Ru5 Ru4 130.06(15)
C1 Ru5 Ru4 44.36(13)
Pd2 Ru5 Ru4 85.204(16)
Ru2 Ru5 Ru4 90.029(16)
Ru1 Ru5 Ru4 58.406(14)
C51 Ru5 Ru6 128.46(17)
C52 Ru5 Ru6 142.72(17)
C53 Ru5 Ru6 89.96(15)
C1 Ru5 Ru6 43.30(13)
Pd2 Ru5 Ru6 57.268(14)
Ru2 Ru5 Ru6 58.496(14)
Ru1 Ru5 Ru6 89.386(16)
Ru4 Ru5 Ru6 59.111(14)
C61 Ru6 C62 96.3(2)
C61 Ru6 C63 88.5(2)
C62 Ru6 C63 100.0(2)
C61 Ru6 C1 118.9(2)
C62 Ru6 C1 113.5(2)
C63 Ru6 C1 132.2(2)
C61 Ru6 Pd2 136.89(17)
C62 Ru6 Pd2 82.94(16)
C63 Ru6 Pd2 49.86(16)
C1 Ru6 Pd2 100.20(14)
C61 Ru6 Ru3 80.16(17)
C62 Ru6 Ru3 96.25(16)
C63 Ru6 Ru3 161.11(16)
C1 Ru6 Ru3 46.16(14)
Pd2 Ru6 Ru3 142.92(2)
C61 Ru6 Ru2 89.32(17)
C62 Ru6 Ru2 157.00(16)
C63 Ru6 Ru2 102.47(15)
C1 Ru6 Ru2 45.62(13)
Pd2 Ru6 Ru2 107.938(18)
Ru3 Ru6 Ru2 62.673(15)
C61 Ru6 Ru4 133.84(18)
C62 Ru6 Ru4 69.64(17)
C63 Ru6 Ru4 136.28(16)
C1 Ru6 Ru4 44.80(13)
Pd2 Ru6 Ru4 86.428(16)
Ru3 Ru6 Ru4 59.229(14)
Ru2 Ru6 Ru4 90.425(17)
C61 Ru6 Ru5 146.97(17)
C62 Ru6 Ru5 116.12(18)
C63 Ru6 Ru5 91.79(16)
C1 Ru6 Ru5 43.54(14)
Pd2 Ru6 Ru5 58.703(14)
Ru3 Ru6 Ru5 89.697(17)
Ru2 Ru6 Ru5 58.400(14)
Ru4 Ru6 Ru5 59.855(15)
C71 Ru7 C72 98.8(3)
C71 Ru7 C73 86.2(3)
C72 Ru7 C73 95.2(3)
C71 Ru7 C2 120.2(2)
C72 Ru7 C2 111.7(3)
C73 Ru7 C2 136.8(2)
C71 Ru7 Pd3 135.54(19)
C72 Ru7 Pd3 83.39(19)
C73 Ru7 Pd3 49.53(16)
C2 Ru7 Pd3 99.22(13)
C71 Ru7 Ru11 81.99(19)
C72 Ru7 Ru11 94.92(19)
C73 Ru7 Ru11 165.50(16)
C2 Ru7 Ru11 46.54(13)
Pd3 Ru7 Ru11 142.36(2)
C71 Ru7 Ru10 88.0(2)
C72 Ru7 Ru10 154.2(2)
C73 Ru7 Ru10 110.07(17)
C2 Ru7 Ru10 45.35(14)
Pd3 Ru7 Ru10 109.040(19)
Ru11 Ru7 Ru10 61.247(15)
C71 Ru7 Ru8 136.8(2)
C72 Ru7 Ru8 66.8(2)
C73 Ru7 Ru8 133.57(16)
C2 Ru7 Ru8 45.94(14)
Pd3 Ru7 Ru8 84.985(17)
Ru11 Ru7 Ru8 60.420(15)
Ru10 Ru7 Ru8 91.276(17)
C71 Ru7 Ru9 145.5(2)
C72 Ru7 Ru9 115.2(2)
C73 Ru7 Ru9 95.89(17)
C2 Ru7 Ru9 42.57(13)
Pd3 Ru7 Ru9 58.781(14)
Ru11 Ru7 Ru9 89.118(16)
Ru10 Ru7 Ru9 58.865(14)
Ru8 Ru7 Ru9 59.964(15)
C81 Ru8 C82 87.7(3)
C81 Ru8 C123 89.0(3)
C82 Ru8 C123 94.1(2)
C81 Ru8 C2 133.0(2)
C82 Ru8 C2 138.7(2)
C123 Ru8 C2 93.2(2)
C81 Ru8 Ru12 114.1(2)
C82 Ru8 Ru12 130.87(18)
C123 Ru8 Ru12 46.36(16)
C2 Ru8 Ru12 47.30(13)
C81 Ru8 Ru11 87.4(2)
C82 Ru8 Ru11 167.27(18)
C123 Ru8 Ru11 97.54(16)
C2 Ru8 Ru11 45.78(13)
Ru12 Ru8 Ru11 61.760(16)
C81 Ru8 Ru7 120.6(2)
C82 Ru8 Ru7 114.12(18)
C123 Ru8 Ru7 138.25(16)
C2 Ru8 Ru7 45.31(13)
Ru12 Ru8 Ru7 92.571(18)
Ru11 Ru8 Ru7 59.094(15)
C81 Ru8 Ru9 173.8(2)
C82 Ru8 Ru9 96.50(17)
C123 Ru8 Ru9 86.16(16)
C2 Ru8 Ru9 43.59(13)
Ru12 Ru8 Ru9 59.714(15)
Ru11 Ru8 Ru9 89.358(17)
Ru7 Ru8 Ru9 61.680(15)
C91 Ru9 C92 91.6(3)
C91 Ru9 C93 94.8(2)
C92 Ru9 C93 86.6(2)
C91 Ru9 C2 120.6(2)
C92 Ru9 C2 122.2(2)
C93 Ru9 C2 130.5(2)
C91 Ru9 Pd3 89.00(17)
C92 Ru9 Pd3 131.87(17)
C93 Ru9 Pd3 45.42(16)
C2 Ru9 Pd3 97.99(14)
C91 Ru9 Ru12 94.14(17)
C92 Ru9 Ru12 88.80(16)
C93 Ru9 Ru12 170.09(16)
C2 Ru9 Ru12 46.42(14)
Pd3 Ru9 Ru12 139.16(2)
C91 Ru9 Ru10 158.91(17)
C92 Ru9 Ru10 87.59(17)
C93 Ru9 Ru10 106.20(16)
C2 Ru9 Ru10 45.21(14)
Pd3 Ru9 Ru10 107.140(18)
Ru12 Ru9 Ru10 64.781(15)
C91 Ru9 Ru8 78.18(19)
C92 Ru9 Ru8 143.90(17)
C93 Ru9 Ru8 128.29(16)
C2 Ru9 Ru8 44.96(14)
Pd3 Ru9 Ru8 83.001(16)
Ru12 Ru9 Ru8 58.081(15)
Ru10 Ru9 Ru8 90.147(16)
C91 Ru9 Ru7 125.41(18)
C92 Ru9 Ru7 142.97(17)
C93 Ru9 Ru7 88.78(16)
C2 Ru9 Ru7 43.30(13)
Pd3 Ru9 Ru7 56.788(14)
Ru12 Ru9 Ru7 89.581(16)
Ru10 Ru9 Ru7 58.625(14)
Ru8 Ru9 Ru7 58.357(14)
C102 Ru10 C101 91.4(3)
C102 Ru10 C103 89.8(2)
C101 Ru10 C103 95.6(3)
C102 Ru10 C2 121.4(2)
C101 Ru10 C2 136.8(2)
C103 Ru10 C2 110.4(2)
C102 Ru10 Pd4 133.12(16)
C101 Ru10 Pd4 84.78(19)
C103 Ru10 Pd4 44.50(16)
C2 Ru10 Pd4 90.29(14)
C102 Ru10 Ru7 103.21(16)
C101 Ru10 Ru7 104.0(2)
C103 Ru10 Ru7 156.01(16)
C2 Ru10 Ru7 45.59(13)
Pd4 Ru10 Ru7 123.09(2)
C102 Ru10 Ru9 78.32(18)
C101 Ru10 Ru9 159.8(2)
C103 Ru10 Ru9 101.57(16)
C2 Ru10 Ru9 44.67(13)
Pd4 Ru10 Ru9 114.922(19)
Ru7 Ru10 Ru9 62.510(15)
C102 Ru10 Ru11 161.95(16)
C101 Ru10 Ru11 95.44(19)
C103 Ru10 Ru11 106.05(16)
C2 Ru10 Ru11 45.23(13)
Pd4 Ru10 Ru11 64.337(15)
Ru7 Ru10 Ru11 58.925(15)
Ru9 Ru10 Ru11 89.885(17)
C102 Ru10 Ru12 122.82(18)
C101 Ru10 Ru12 140.69(18)
C103 Ru10 Ru12 68.39(16)
C2 Ru10 Ru12 42.07(13)
Pd4 Ru10 Ru12 58.295(14)
Ru7 Ru10 Ru12 87.630(17)
Ru9 Ru10 Ru12 57.378(14)
Ru11 Ru10 Ru12 58.408(15)
C111 Ru11 C112 89.0(2)
C111 Ru11 C113 89.6(3)
C112 Ru11 C113 96.1(2)
C111 Ru11 C2 121.3(2)
C112 Ru11 C2 123.5(2)
C113 Ru11 C2 126.9(2)
C111 Ru11 Ru7 83.33(17)
C112 Ru11 Ru7 155.65(18)
C113 Ru11 Ru7 106.86(17)
C2 Ru11 Ru7 46.09(13)
C111 Ru11 Ru8 87.9(2)
C112 Ru11 Ru8 96.27(18)
C113 Ru11 Ru8 167.30(17)
C2 Ru11 Ru8 45.96(14)
Ru7 Ru11 Ru8 60.486(15)
C111 Ru11 Ru10 137.90(17)
C112 Ru11 Ru10 132.92(17)
C113 Ru11 Ru10 83.05(18)
C2 Ru11 Ru10 44.55(14)
Ru7 Ru11 Ru10 59.828(15)
Ru8 Ru11 Ru10 90.498(17)
C111 Ru11 Ru12 142.7(2)
C112 Ru11 Ru12 81.03(17)
C113 Ru11 Ru12 127.05(18)
C2 Ru11 Ru12 45.19(13)
Ru7 Ru11 Ru12 91.131(16)
Ru8 Ru11 Ru12 57.973(15)
Ru10 Ru11 Ru12 63.609(15)
C111 Ru11 Pd4 155.06(18)
C112 Ru11 Pd4 79.47(17)
C113 Ru11 Pd4 69.96(18)
C2 Ru11 Pd4 83.23(13)
Ru7 Ru11 Pd4 115.589(19)
Ru8 Ru11 Pd4 115.160(19)
Ru10 Ru11 Pd4 55.907(14)
Ru12 Ru11 Pd4 57.471(14)
C121 Ru12 C122 85.7(2)
C121 Ru12 C123 96.1(2)
C122 Ru12 C123 89.3(2)
C121 Ru12 C2 132.6(2)
C122 Ru12 C2 140.8(2)
C123 Ru12 C2 93.7(2)
C121 Ru12 Ru8 129.67(18)
C122 Ru12 Ru8 119.50(17)
C123 Ru12 Ru8 46.94(16)
C2 Ru12 Ru8 47.25(14)
C121 Ru12 Ru9 89.10(17)
C122 Ru12 Ru9 174.06(16)
C123 Ru12 Ru9 88.41(16)
C2 Ru12 Ru9 44.94(13)
Ru8 Ru12 Ru9 62.205(15)
C121 Ru12 Pd4 105.50(18)
C122 Ru12 Pd4 71.28(16)
C123 Ru12 Pd4 149.35(16)
C2 Ru12 Pd4 87.53(13)
Ru8 Ru12 Pd4 123.17(2)
Ru9 Ru12 Pd4 112.993(19)
C121 Ru12 Ru11 167.11(18)
C122 Ru12 Ru11 95.81(17)
C123 Ru12 Ru11 96.71(17)
C2 Ru12 Ru11 44.96(13)
Ru8 Ru12 Ru11 60.267(15)
Ru9 Ru12 Ru11 89.906(16)
Pd4 Ru12 Ru11 63.242(15)
C121 Ru12 Ru10 111.14(18)
C122 Ru12 Ru10 126.92(16)
C123 Ru12 Ru10 134.68(16)
C2 Ru12 Ru10 41.27(14)
Ru8 Ru12 Ru10 88.510(17)
Ru9 Ru12 Ru10 57.841(14)
Pd4 Ru12 Ru10 55.875(14)
Ru11 Ru12 Ru10 57.983(15)
C10 P1 C20 109.1(3)
C10 P1 C30 108.8(2)
C20 P1 C30 109.5(2)
C10 P1 Pd1 113.35(18)
C20 P1 Pd1 110.11(17)
C30 P1 Pd1 105.94(17)
C50 P2 C60 108.7(3)
C50 P2 C40 108.5(3)
C60 P2 C40 109.0(2)
C50 P2 Pd2 106.41(17)
C60 P2 Pd2 111.70(18)
C40 P2 Pd2 112.37(18)
C90 P3 C70 109.4(3)
C90 P3 C80 108.7(3)
C70 P3 C80 108.6(3)
C90 P3 Pd3 107.34(18)
C70 P3 Pd3 107.60(18)
C80 P3 Pd3 115.06(18)
C100 P4 C110 107.4(3)
C100 P4 C120 108.5(2)
C110 P4 C120 108.4(2)
C100 P4 Pd4 111.70(17)
C110 P4 Pd4 112.99(18)
C120 P4 Pd4 107.74(17)
Ru2 C1 Ru6 88.47(18)
Ru2 C1 Ru3 92.76(19)
Ru6 C1 Ru3 87.88(18)
Ru2 C1 Ru5 88.11(19)
Ru6 C1 Ru5 93.2(2)
Ru3 C1 Ru5 178.7(3)
Ru2 C1 Ru1 93.94(19)
Ru6 C1 Ru1 177.4(3)
Ru3 C1 Ru1 91.11(19)
Ru5 C1 Ru1 87.82(18)
Ru2 C1 Ru4 179.1(3)
Ru6 C1 Ru4 90.75(19)
Ru3 C1 Ru4 87.76(19)
Ru5 C1 Ru4 91.39(19)
Ru1 C1 Ru4 86.84(18)
Ru9 C2 Ru10 90.13(19)
Ru9 C2 Ru7 94.1(2)
Ru10 C2 Ru7 89.06(19)
Ru9 C2 Ru11 178.5(3)
Ru10 C2 Ru11 90.22(19)
Ru7 C2 Ru11 87.37(18)
Ru9 C2 Ru8 91.45(19)
Ru10 C2 Ru8 177.4(3)
Ru7 C2 Ru8 88.76(18)
Ru11 C2 Ru8 88.26(19)
Ru9 C2 Ru12 88.64(18)
Ru10 C2 Ru12 96.7(2)
Ru7 C2 Ru12 173.7(3)
Ru11 C2 Ru12 89.85(19)
Ru8 C2 Ru12 85.45(18)
C15 C10 C14 104.9(5)
C15 C10 C16 107.5(5)
C14 C10 C16 108.7(5)
C15 C10 P1 110.4(4)
C14 C10 P1 109.0(4)
C16 C10 P1 115.8(4)
O11 C11 Ru1 177.1(5)
O12 C12 Ru1 176.4(6)
C26 C20 C24 105.8(5)
C26 C20 C25 108.8(5)
C24 C20 C25 107.3(5)
C26 C20 P1 108.8(4)
C24 C20 P1 110.1(4)
C25 C20 P1 115.5(4)
O21 C21 Ru2 176.4(5)
O22 C22 Ru2 171.3(5)
O23 C23 Ru2 153.4(5)
O23 C23 Pd1 121.8(4)
Ru2 C23 Pd1 84.7(2)
C34 C30 C36 109.0(5)
C34 C30 C35 106.2(5)
C36 C30 C35 108.2(5)
C34 C30 P1 108.3(4)
C36 C30 P1 115.8(4)
C35 C30 P1 109.0(4)
O31 C31 Ru3 177.4(5)
O32 C32 Ru3 175.4(5)
O33 C33 Pd1 125.7(4)
O33 C33 Ru3 145.4(4)
Pd1 C33 Ru3 88.8(2)
C44 C40 C45 108.4(5)
C44 C40 C46 105.4(5)
C45 C40 C46 108.1(5)
C44 C40 P2 110.3(4)
C45 C40 P2 115.7(4)
C46 C40 P2 108.5(4)
O41 C41 Ru4 177.1(5)
O42 C42 Ru4 177.4(5)
O43 C43 Ru1 135.5(5)
O43 C43 Ru4 137.6(5)
Ru1 C43 Ru4 86.7(2)
C56 C50 C54 104.4(5)
C56 C50 C55 107.8(5)
C54 C50 C55 108.5(5)
C56 C50 P2 110.4(4)
C54 C50 P2 108.0(4)
C55 C50 P2 116.9(4)
O51 C51 Ru5 173.1(5)
O52 C52 Ru5 177.3(5)
O53 C53 Pd2 125.6(4)
O53 C53 Ru5 144.9(4)
Pd2 C53 Ru5 89.5(2)
C65 C60 C66 105.9(5)
C65 C60 C64 107.3(5)
C66 C60 C64 108.8(5)
C65 C60 P2 110.9(4)
C66 C60 P2 108.4(4)
C64 C60 P2 115.1(4)
O61 C61 Ru6 177.8(6)
O62 C62 Ru6 170.5(5)
O63 C63 Ru6 153.7(5)
O63 C63 Pd2 121.1(4)
Ru6 C63 Pd2 85.1(2)
C19 C70 C18 105.2(5)
C19 C70 C17 108.6(5)
C18 C70 C17 109.0(5)
C19 C70 P3 108.2(4)
C18 C70 P3 109.2(4)
C17 C70 P3 116.1(4)
O71 C71 Ru7 177.9(8)
O72 C72 Ru7 166.1(7)
O73 C73 Ru7 153.7(5)
O73 C73 Pd3 120.7(4)
Ru7 C73 Pd3 85.5(2)
C27 C80 C29 106.6(5)
C27 C80 C28 109.6(5)
C29 C80 C28 107.0(5)
C27 C80 P3 108.4(4)
C29 C80 P3 110.3(4)
C28 C80 P3 114.8(4)
O81 C81 Ru8 175.6(7)
O82 C82 Ru8 176.4(6)
C39 C90 C37 107.4(5)
C39 C90 C38 106.4(5)
C37 C90 C38 108.9(5)
C39 C90 P3 108.8(4)
C37 C90 P3 116.6(4)
C38 C90 P3 108.3(4)
O91 C91 Ru9 175.0(5)
O92 C92 Ru9 176.7(5)
O93 C93 Ru9 145.4(5)
O93 C93 Pd3 125.3(4)
Ru9 C93 Pd3 89.2(2)
C47 C100 C48 105.1(5)
C47 C100 C49 107.8(5)
C48 C100 C49 108.7(5)
C47 C100 P4 109.2(4)
C48 C100 P4 108.9(4)
C49 C100 P4 116.5(4)
O101 C101 Ru10 178.7(7)
O102 C102 Ru10 174.5(5)
O103 C103 Pd4 129.8(4)
O103 C103 Ru10 141.5(4)
Pd4 C103 Ru10 88.7(2)
C57 C110 C59 104.7(5)
C57 C110 C58 107.4(5)
C59 C110 C58 109.3(5)
C57 C110 P4 111.2(4)
C59 C110 P4 108.3(4)
C58 C110 P4 115.5(4)
O111 C111 Ru11 176.6(6)
O112 C112 Ru11 173.6(5)
O113 C113 Ru11 172.5(6)
C68 C120 C67 109.0(5)
C68 C120 C69 104.5(5)
C67 C120 C69 108.8(5)
C68 C120 P4 108.8(4)
C67 C120 P4 116.7(4)
C69 C120 P4 108.4(4)
O121 C121 Ru12 178.3(6)
O122 C122 Ru12 172.3(5)
O123 C123 Ru12 137.8(5)
O123 C123 Ru8 135.5(5)
Ru12 C123 Ru8 86.7(2)

loop_
_geom_bond_atom_site_label_1
_geom_bond_atom_site_label_2
_geom_bond_distance
Pd1 C33 2.020(5)
Pd1 C23 2.131(5)
Pd1 P1 2.4276(14)
Pd1 Ru2 2.7790(6)
Pd1 Ru3 2.8319(6)
Pd2 C53 2.016(5)
Pd2 C63 2.149(5)
Pd2 P2 2.4350(13)
Pd2 Ru6 2.8011(6)
Pd2 Ru5 2.8453(6)
Pd3 C93 2.025(6)
Pd3 C73 2.122(6)
Pd3 P3 2.4343(14)
Pd3 Ru7 2.7806(6)
Pd3 Ru9 2.8423(6)
Pd4 C103 1.966(6)
Pd4 P4 2.3943(14)
Pd4 Ru10 2.8050(6)
Pd4 Ru12 2.8828(6)
Pd4 Ru11 3.0531(6)
Ru1 C12 1.876(6)
Ru1 C11 1.893(6)
Ru1 C1 2.067(5)
Ru1 C43 2.071(6)
Ru1 Ru4 2.8429(6)
Ru1 Ru5 2.8656(6)
Ru1 Ru3 2.9482(6)
Ru1 Ru2 3.0066(6)
Ru2 C21 1.900(6)
Ru2 C22 1.928(6)
Ru2 C23 1.992(5)
Ru2 C1 2.046(5)
Ru2 Ru5 2.8590(6)
Ru2 Ru6 2.8619(6)
Ru2 Ru3 2.9749(6)
Ru3 C31 1.891(6)
Ru3 C32 1.895(6)
Ru3 C33 2.027(6)
Ru3 C1 2.063(5)
Ru3 Ru6 2.8584(6)
Ru3 Ru4 2.8643(6)
Ru4 C42 1.879(6)
Ru4 C41 1.886(6)
Ru4 C1 2.069(5)
Ru4 C43 2.071(6)
Ru4 Ru6 2.9363(6)
Ru4 Ru5 2.9588(6)
Ru5 C51 1.885(6)
Ru5 C52 1.900(6)
Ru5 C53 2.027(6)
Ru5 C1 2.065(5)
Ru5 Ru6 2.9936(6)
Ru6 C61 1.899(6)
Ru6 C62 1.907(6)
Ru6 C63 1.988(5)
Ru6 C1 2.056(5)
Ru7 C71 1.881(6)
Ru7 C72 1.909(7)
Ru7 C73 1.972(6)
Ru7 C2 2.062(5)
Ru7 Ru11 2.8587(6)
Ru7 Ru10 2.8855(6)
Ru7 Ru8 2.8994(6)
Ru7 Ru9 2.9981(6)
Ru8 C81 1.870(7)
Ru8 C82 1.895(6)
Ru8 C123 2.071(6)
Ru8 C2 2.084(5)
Ru8 Ru12 2.8289(6)
Ru8 Ru11 2.8975(6)
Ru8 Ru9 2.9483(6)
Ru9 C91 1.889(6)
Ru9 C92 1.908(6)
Ru9 C93 2.022(6)
Ru9 C2 2.034(5)
Ru9 Ru12 2.8780(6)
Ru9 Ru10 2.8928(6)
Ru10 C102 1.889(6)
Ru10 C101 1.914(7)
Ru10 C103 2.045(6)
Ru10 C2 2.053(5)
Ru10 Ru11 2.9261(6)
Ru10 Ru12 3.0914(6)
Ru11 C111 1.893(6)
Ru11 C112 1.911(6)
Ru11 C113 1.918(7)
Ru11 C2 2.077(5)
Ru11 Ru12 2.9396(6)
Ru12 C121 1.881(6)
Ru12 C122 1.891(6)
Ru12 C123 2.051(6)
Ru12 C2 2.085(5)
P1 C10 1.903(6)
P1 C20 1.906(5)
P1 C30 1.922(6)
P2 C50 1.906(5)
P2 C60 1.909(6)
P2 C40 1.914(5)
P3 C90 1.910(6)
P3 C70 1.920(6)
P3 C80 1.926(6)
P4 C100 1.907(6)
P4 C110 1.912(6)
P4 C120 1.916(5)
O11 C11 1.140(6)
O12 C12 1.142(7)
O21 C21 1.137(6)
O22 C22 1.135(6)
O23 C23 1.168(6)
O31 C31 1.145(6)
O32 C32 1.135(6)
O33 C33 1.169(6)
O41 C41 1.144(6)
O42 C42 1.133(6)
O43 C43 1.163(6)
O51 C51 1.155(6)
O52 C52 1.130(6)
O53 C53 1.164(6)
O61 C61 1.144(7)
O62 C62 1.155(6)
O63 C63 1.152(6)
O71 C71 1.134(7)
O72 C72 1.152(7)
O73 C73 1.170(6)
O81 C81 1.136(8)
O82 C82 1.139(7)
O91 C91 1.148(6)
O92 C92 1.131(6)
O93 C93 1.177(6)
O101 C101 1.134(7)
O102 C102 1.141(6)
O103 C103 1.164(6)
O111 C111 1.143(7)
O112 C112 1.126(6)
O113 C113 1.148(7)
O121 C121 1.139(7)
O122 C122 1.135(6)
O123 C123 1.164(6)
C10 C15 1.534(7)
C10 C14 1.536(7)
C10 C16 1.539(7)
C17 C70 1.531(7)
C18 C70 1.525(8)
C19 C70 1.518(8)
C20 C26 1.519(8)
C20 C24 1.529(8)
C20 C25 1.540(7)
C27 C80 1.525(8)
C28 C80 1.541(7)
C29 C80 1.538(8)
C30 C34 1.530(8)
C30 C36 1.544(7)
C30 C35 1.544(8)
C37 C90 1.535(7)
C38 C90 1.546(8)
C39 C90 1.532(8)
C40 C44 1.527(8)
C40 C45 1.532(7)
C40 C46 1.544(8)
C47 C100 1.525(8)
C48 C100 1.540(8)
C49 C100 1.545(7)
C50 C56 1.529(8)
C50 C54 1.535(8)
C50 C55 1.535(7)
C57 C110 1.529(8)
C58 C110 1.546(7)
C59 C110 1.533(8)
C60 C65 1.518(8)
C60 C66 1.543(8)
C60 C64 1.551(7)
C67 C120 1.535(7)
C68 C120 1.532(8)
C69 C120 1.540(8)
